data_7150385
loop_
_publ_author_name
'Lyle, Michael P. A.'
'Draper, Neil D.'
'Wilson, Peter D.'

_publ_section_title
;
 Synthesis and evaluation of new chiral nonracemic C2-symmetric and
 unsymmetric 2,2'-bipyridyl ligands.
;
_journal_issue 5
_journal_name_full 'Organic &amp; biomolecular chemistry'
_journal_page_first 877
_journal_page_last 885
_journal_paper_doi 10.1039/b513286j
_journal_volume 4
_journal_year 2006
_chemical_absolute_configuration ad
_chemical_formula_moiety 'C93 H82 Cl4 Cu2 N4 O8'
_chemical_formula_sum 'C93 H82 Cl4 Cu2 N4 O8'
_chemical_formula_weight 1652.60
_space_group_IT_number 18
_symmetry_cell_setting orthorhombic
_symmetry_space_group_name_Hall 'P 2 2ab'
_symmetry_space_group_name_H-M 'P 21 21 2'
_atom_sites_solution_hydrogens geom
_atom_sites_solution_primary direct
_audit_creation_date 05-05-02
_audit_creation_method CRYSTALS_ver_12.50
_cell_angle_alpha 90
_cell_angle_beta 90
_cell_angle_gamma 90
_cell_formula_units_Z 2
_cell_length_a 14.7325(4)
_cell_length_b 15.2366(2)
_cell_length_c 19.0213(3)
_cell_measurement_reflns_used 0
_cell_measurement_temperature 293
_cell_measurement_theta_max 0
_cell_measurement_theta_min 0
_cell_volume 4269.77(15)
_computing_cell_refinement 'CrystalClear (Rigaku Corp., 2000)'
_computing_data_collection 'CrystalClear (Rigaku Corp., 2000)'
_computing_data_reduction 'CrystalClear (Rigaku Corp., 2000)'
_computing_molecular_graphics 'CAMERON (Watkin et al., 1996)'
_computing_publication_material 'CRYSTALS (Betteridge et al., 2003)'
_computing_structure_refinement 'CRYSTALS (Betteridge et al., 2003)'
_computing_structure_solution 'SIR92 (Altomare et al., 1994)'
_diffrn_ambient_temperature 293.1500
_diffrn_detector_area_resol_mean 10.0000
_diffrn_measured_fraction_theta_full 84.0000
_diffrn_measured_fraction_theta_max 72.1250
_diffrn_measurement_details
;
scan:
    Number of images: 18
               Slice: 0.0000 - 180.0000
         Image width: 10.0000
            Exp time: 750.0000
       Rotation axis: Omega
               Omega: 0.0000
                 Chi: 0.0000
                 Phi: 0.0000
                 XTD: 127.4000
              2theta: -0.0195
scan:
    Number of images: 18
               Slice: 0.0000 - 180.0000
         Image width: 10.0000
            Exp time: 750.0000
       Rotation axis: Omega
               Omega: 0.0000
                 Chi: 45.0000
                 Phi: 0.0000
                 XTD: 127.4000
              2theta: -0.0195
scan:
    Number of images: 18
               Slice: 0.0000 - 180.0000
         Image width: 10.0000
            Exp time: 750.0000
       Rotation axis: Omega
               Omega: 0.0000
                 Chi: 45.0000
                 Phi: 90.0000
                 XTD: 127.4000
              2theta: -0.0195

;
_diffrn_measurement_device
;
RAXIS conversion
;
_diffrn_measurement_device_details
;
Crystal Goniometer
;
_diffrn_measurement_method dtprofit.ref
_diffrn_orient_matrix_type d*Trek
_diffrn_orient_matrix_UB_11 -0.0667
_diffrn_orient_matrix_UB_12 -0.0037
_diffrn_orient_matrix_UB_13 -0.0122
_diffrn_orient_matrix_UB_21 0.0110
_diffrn_orient_matrix_UB_22 0.0109
_diffrn_orient_matrix_UB_23 -0.0638
_diffrn_orient_matrix_UB_31 0.0043
_diffrn_orient_matrix_UB_32 -0.0518
_diffrn_orient_matrix_UB_33 -0.0081
_diffrn_radiation_detector RX
_diffrn_radiation_monochromator 'Graphite Monochromator'
_diffrn_radiation_source 'Sealed Tube'
_diffrn_radiation_type Copper
_diffrn_radiation_wavelength 1.5418
_diffrn_reflns_av_R_equivalents 0.0340
_diffrn_reflns_limit_h_max 11
_diffrn_reflns_limit_h_min -13
_diffrn_reflns_limit_k_max 18
_diffrn_reflns_limit_k_min -18
_diffrn_reflns_limit_l_max 23
_diffrn_reflns_limit_l_min -23
_diffrn_reflns_number 28850
_diffrn_reflns_reduction_process 'Lp corrections applied'
_diffrn_reflns_theta_full 72.1250
_diffrn_reflns_theta_max 72.1250
_diffrn_reflns_theta_min 2.3229
_diffrn_source_current 42.0000
_diffrn_source_power 1.9320
_diffrn_source_voltage 46.0000
_diffrn_standards_number 0
_exptl_absorpt_coefficient_mu 2.222
_exptl_absorpt_correction_T_max 0.69
_exptl_absorpt_correction_T_min 0.41
_exptl_absorpt_correction_type numerical
_exptl_absorpt_process_details
; 
 Analytical Absorption (De Meulenaer & Tompa, 1965) 
;
_exptl_crystal_colour red
_exptl_crystal_density_diffrn 1.285
_exptl_crystal_description block
_exptl_crystal_F_000 1716
_exptl_crystal_size_max 0.94
_exptl_crystal_size_mid 0.40
_exptl_crystal_size_min 0.17
_refine_diff_density_max 1.08
_refine_diff_density_min -0.41
_refine_ls_abs_structure_details 'Flack, 2262 Friedel-pairs'
_refine_ls_abs_structure_Flack 0.03(13)
_refine_ls_extinction_method None
_refine_ls_goodness_of_fit_ref 0.6013
_refine_ls_hydrogen_treatment mixed
_refine_ls_matrix_type full
_refine_ls_number_parameters 504
_refine_ls_number_reflns 4566
_refine_ls_number_restraints 0
_refine_ls_R_factor_all 0.0658
_refine_ls_R_factor_gt 0.0532
_refine_ls_shift/su_max 0.001111
_refine_ls_structure_factor_coef F
_refine_ls_weighting_details
;
 p=P(6)*max(Fo^2^,0) + (1-P(6))Fc^2^ 
 Method = SHELXL 97 (Sheldrick, 1997) 
 w=1/[sigma^2^(F^2^) + 0.10 + 0.00p] 
;
_refine_ls_weighting_scheme calc
_refine_ls_wR_factor_all 0.1033
_refine_ls_wR_factor_gt 0.0750
_refine_ls_wR_factor_ref 0.0750
_reflns_limit_h_max 13
_reflns_limit_h_min -13
_reflns_limit_k_max 18
_reflns_limit_k_min 0
_reflns_limit_l_max 23
_reflns_limit_l_min 0
_reflns_number_gt 4566
_reflns_threshold_expression I>2.50u(I)
_oxford_diffrn_Wilson_B_factor 0.00
_oxford_diffrn_Wilson_scale 0.00
_oxford_refine_ls_scale 2.663(7)
_oxford_structure_analysis_title 'THIS IS THE DEFAULT SETTING FOR THE TITLE, P'
_cod_data_source_file b513286j.txt
_cod_data_source_block CRYSTALS_cif
_cod_depositor_comments
;
The following automatic conversions were performed:
'_symmetry_cell_setting' value 'Orthorhombic' changed to 'orthorhombic'
according to '/home/saulius/struct/CIF-dictionaries/cif_core.dic'
dictionary named 'cif_core.dic' version 2.4.1 from 2010-06-29.

Automatic conversion script
Id: cif_fix_enum 1527 2010-12-29 10:47:43Z saulius 
;
_cod_original_sg_symbol_H-M 'P 21 21 2 '
_cod_database_code 7150385
_diffrn_number_total 28850
_diffrn_reflns_av_sigmai/deti 0.1042

loop_
_symmetry_equiv_pos_as_xyz
x,y,z
x+1/2,-y+1/2,-z
-x+1/2,y+1/2,-z
-x,-y,z

loop_
_atom_site_label
_atom_site_type_symbol
_atom_site_fract_x
_atom_site_fract_y
_atom_site_fract_z
_atom_site_U_iso_or_equiv
_atom_site_occupancy
_atom_site_adp_type
_atom_site_refinement_flags_posn
_atom_site_refinement_flags_adp
_atom_site_refinement_flags_occupancy
_atom_site_disorder_assembly
_atom_site_disorder_group
_atom_site_attached_hydrogens
Cu1 Cu -1.0000 -0.5000 -0.74787(4) 0.0504 1.0000 Uani S T . . . .
Cu2 Cu -1.5000 -0.5000 -0.76716(8) 0.1386 1.0000 Uani S T . . . .
Cl1 Cl -1.4990(2) -0.3648(3) -0.76428(13) 0.1615 1.0000 Uani . . . . . .
O1 O -1.0381(3) -0.7195(2) -0.86114(17) 0.0593 1.0000 Uani . . . . . .
O2 O -1.0694(3) -0.5825(2) -0.90075(17) 0.0613 1.0000 Uani . . . . . .
O3 O -1.0397(2) -0.4058(2) -0.59490(16) 0.0543 1.0000 Uani . . . . . .
O4 O -0.9617(2) -0.2825(2) -0.62182(17) 0.0518 1.0000 Uani . . . . . .
N1 N -0.9054(3) -0.5703(2) -0.80400(16) 0.0447 1.0000 Uani . . . . . .
N2 N -0.8869(3) -0.4603(2) -0.69351(16) 0.0436 1.0000 Uani . . . . . .
C1 C -1.0541(4) -0.2552(3) -0.6092(2) 0.0498 1.0000 Uani . . . . . .
C2 C -1.1043(4) -0.3416(3) -0.6187(2) 0.0528 1.0000 Uani . . . . . .
C3 C -1.1556(4) -0.6226(3) -0.8818(3) 0.0522 1.0000 Uani . . . . . .
C4 C -1.1324(4) -0.7206(3) -0.8795(2) 0.0588 1.0000 Uani . . . . . .
C5 C -0.8787(4) -0.4146(3) -0.6328(2) 0.0479 1.0000 Uani . . . . . .
C6 C -0.9538(4) -0.3690(3) -0.5926(2) 0.0456 1.0000 Uani . . . . . .
C7 C -0.9148(4) -0.3654(4) -0.5184(2) 0.0639 1.0000 Uani . . . . . .
C8 C -0.8123(4) -0.3587(4) -0.5281(2) 0.0575 1.0000 Uani . . . . . .
C9 C -0.7980(4) -0.4029(3) -0.5974(2) 0.0505 1.0000 Uani . . . . . .
C10 C -0.7165(4) -0.4310(3) -0.6280(2) 0.0562 1.0000 Uani . . . . . .
C11 C -0.7244(4) -0.4797(3) -0.6898(2) 0.0564 1.0000 Uani . . . . . .
C12 C -0.8096(3) -0.4960(3) -0.71947(19) 0.0436 1.0000 Uani . . . . . .
C13 C -0.8201(4) -0.5533(3) -0.7818(2) 0.0471 1.0000 Uani . . . . . .
C14 C -0.7439(4) -0.5890(3) -0.8155(2) 0.0562 1.0000 Uani . . . . . .
C15 C -0.7527(4) -0.6406(3) -0.8752(3) 0.0564 1.0000 Uani . . . . . .
C16 C -0.8408(4) -0.6547(4) -0.8990(2) 0.0622 1.0000 Uani . . . . . .
C17 C -0.8719(5) -0.7039(4) -0.9627(3) 0.0772 1.0000 Uani . . . . . .
C18 C -0.9695(5) -0.6718(4) -0.9720(3) 0.0769 1.0000 Uani . . . . . .
C19 C -1.0014(4) -0.6468(3) -0.8980(2) 0.0527 1.0000 Uani . . . . . .
C20 C -0.9132(4) -0.6192(3) -0.8625(2) 0.0500 1.0000 Uani . . . . . .
C21 C -0.6252(5) -0.4119(5) -0.5955(3) 0.0821 1.0000 Uani . . . . . .
C22 C -0.6701(5) -0.6755(5) -0.9135(4) 0.0939 1.0000 Uani . . . . . .
C23 C -1.0785(4) -0.1816(3) -0.6576(2) 0.0578 1.0000 Uani . . . . . .
C24 C -1.1037(5) -0.1012(4) -0.6337(3) 0.0868 1.0000 Uani . . . . . .
C25 C -1.1216(7) -0.0334(5) -0.6787(4) 0.1213 1.0000 Uani . . . . . .
C26 C -1.1185(5) -0.0464(5) -0.7491(4) 0.0995 1.0000 Uani . . . . . .
C27 C -1.0920(5) -0.1243(5) -0.7749(3) 0.0950 1.0000 Uani . . . . . .
C28 C -1.0721(5) -0.1929(4) -0.7297(3) 0.0836 1.0000 Uani . . . . . .
C29 C -1.1927(4) -0.3509(3) -0.5795(3) 0.0614 1.0000 Uani . . . . . .
C30 C -1.2741(5) -0.3279(4) -0.6134(4) 0.0802 1.0000 Uani . . . . . .
C31 C -1.3551(6) -0.3402(5) -0.5775(6) 0.1098 1.0000 Uani . . . . . .
C32 C -1.3550(9) -0.3736(6) -0.5123(7) 0.1232 1.0000 Uani . . . . . .
C33 C -1.2777(8) -0.3958(5) -0.4796(5) 0.1094 1.0000 Uani . . . . . .
C34 C -1.1962(5) -0.3859(4) -0.5133(3) 0.0760 1.0000 Uani . . . . . .
C35 C -1.2313(4) -0.5953(3) -0.9303(3) 0.0606 1.0000 Uani . . . . . .
C36 C -1.2136(5) -0.5690(4) -0.9990(3) 0.0710 1.0000 Uani . . . . . .
C37 C -1.2844(6) -0.5472(5) -1.0418(4) 0.0921 1.0000 Uani . . . . . .
C38 C -1.3726(6) -0.5498(5) -1.0187(4) 0.0911 1.0000 Uani . . . . . .
C39 C -1.3900(6) -0.5756(5) -0.9532(4) 0.0927 1.0000 Uani . . . . . .
C40 C -1.3200(5) -0.5991(4) -0.9075(3) 0.0717 1.0000 Uani . . . . . .
C41 C -1.1869(4) -0.7712(3) -0.8270(3) 0.0604 1.0000 Uani . . . . . .
C42 C -1.2522(6) -0.8311(5) -0.8497(4) 0.0979 1.0000 Uani . . . . . .
C43 C -1.3089(6) -0.8702(6) -0.7996(5) 0.1205 1.0000 Uani . . . . . .
C44 C -1.2974(6) -0.8566(5) -0.7308(5) 0.1054 1.0000 Uani . . . . . .
C45 C -1.2307(6) -0.8003(4) -0.7077(4) 0.0898 1.0000 Uani . . . . . .
C46 C -1.1760(5) -0.7582(4) -0.7552(3) 0.0799 1.0000 Uani . . . . . .
Cl5 Cl 0.4148(5) 0.1049(4) 0.1749(3) 0.158(2) 0.5000 Uiso . . . . . .
Cl6 Cl 0.4107(6) 0.0982(6) 0.3254(4) 0.201(3) 0.5000 Uiso . . . . . .
C47 C 0.3545(16) 0.1399(16) 0.2415(12) 0.152(8) 0.5000 Uiso . . . . . .
H11 H -1.0600 -0.2360 -0.5619 0.060 1.0000 Uiso . . . . . .
H21 H -1.1153 -0.3507 -0.6674 0.063 1.0000 Uiso . . . . . .
H31 H -1.1705 -0.6042 -0.8355 0.063 1.0000 Uiso . . . . . .
H41 H -1.1397 -0.7454 -0.9250 0.071 1.0000 Uiso . . . . . .
H71 H -0.9300 -0.4166 -0.4924 0.089 1.0000 Uiso . . . . . .
H72 H -0.9364 -0.3150 -0.4942 0.089 1.0000 Uiso . . . . . .
H81 H -0.7929 -0.2993 -0.5303 0.084 1.0000 Uiso . . . . . .
H82 H -0.7805 -0.3881 -0.4915 0.084 1.0000 Uiso . . . . . .
H111 H -0.6713 -0.5021 -0.7117 0.079 1.0000 Uiso . . . . . .
H141 H -0.6853 -0.5768 -0.7971 0.075 1.0000 Uiso . . . . . .
H171 H -0.8695 -0.7654 -0.9546 0.108 1.0000 Uiso . . . . . .
H172 H -0.8358 -0.6896 -1.0024 0.108 1.0000 Uiso . . . . . .
H181 H -1.0063 -0.7176 -0.9903 0.103 1.0000 Uiso . . . . . .
H182 H -0.9717 -0.6227 -1.0028 0.103 1.0000 Uiso . . . . . .
H211 H -0.5788 -0.4363 -0.6242 0.109 1.0000 Uiso . . . . . .
H212 H -0.6226 -0.4375 -0.5500 0.109 1.0000 Uiso . . . . . .
H213 H -0.6166 -0.3503 -0.5918 0.109 1.0000 Uiso . . . . . .
H221 H -0.6883 -0.7100 -0.9526 0.128 1.0000 Uiso . . . . . .
H222 H -0.6350 -0.6271 -0.9294 0.128 1.0000 Uiso . . . . . .
H223 H -0.6347 -0.7103 -0.8824 0.128 1.0000 Uiso . . . . . .
H241 H -1.1051 -0.0911 -0.5844 0.107 1.0000 Uiso . . . . . .
H251 H -1.1404 0.0215 -0.6601 0.140 1.0000 Uiso . . . . . .
H261 H -1.1336 0.0000 -0.7804 0.118 1.0000 Uiso . . . . . .
H271 H -1.0873 -0.1334 -0.8242 0.125 1.0000 Uiso . . . . . .
H281 H -1.0532 -0.2481 -0.7477 0.110 1.0000 Uiso . . . . . .
H301 H -1.2722 -0.3054 -0.6600 0.101 1.0000 Uiso . . . . . .
H311 H -1.4103 -0.3240 -0.5998 0.129 1.0000 Uiso . . . . . .
H321 H -1.4120 -0.3818 -0.4898 0.132 1.0000 Uiso . . . . . .
H331 H -1.2820 -0.4176 -0.4329 0.118 1.0000 Uiso . . . . . .
H341 H -1.1423 -0.4044 -0.4902 0.087 1.0000 Uiso . . . . . .
H361 H -1.1530 -0.5678 -1.0162 0.085 1.0000 Uiso . . . . . .
H371 H -1.2725 -0.5286 -1.0886 0.109 1.0000 Uiso . . . . . .
H381 H -1.4211 -0.5335 -1.0489 0.120 1.0000 Uiso . . . . . .
H391 H -1.4511 -0.5787 -0.9374 0.118 1.0000 Uiso . . . . . .
H401 H -1.3330 -0.6168 -0.8606 0.086 1.0000 Uiso . . . . . .
H421 H -1.2601 -0.8411 -0.8987 0.104 1.0000 Uiso . . . . . .
H431 H -1.3514 -0.9129 -0.8154 0.144 1.0000 Uiso . . . . . .
H441 H -1.3394 -0.8821 -0.6989 0.122 1.0000 Uiso . . . . . .
H451 H -1.2207 -0.7920 -0.6588 0.104 1.0000 Uiso . . . . . .
H461 H -1.1308 -0.7182 -0.7396 0.092 1.0000 Uiso . . . . . .
H471 H 0.3522 0.2022 0.2410 0.12 0.5000 Uiso . . . . . .
H472 H 0.2948 0.1170 0.2379 0.12 0.5000 Uiso . . . . . .

loop_
_atom_site_aniso_label
_atom_site_aniso_U_11
_atom_site_aniso_U_22
_atom_site_aniso_U_33
_atom_site_aniso_U_23
_atom_site_aniso_U_13
_atom_site_aniso_U_12
Cu1 0.0423(6) 0.0644(5) 0.0445(4) 0.0000 0.0000 0.0022(4)
Cu2 0.0638(12) 0.256(3) 0.0961(10) 0.0000 0.0000 -0.0286(14)
Cl1 0.1062(19) 0.246(3) 0.1326(17) 0.0230(19) 0.0126(18) -0.024(2)
O1 0.068(3) 0.0538(19) 0.0563(18) -0.0006(14) -0.0100(15) -0.0010(17)
O2 0.061(3) 0.062(2) 0.061(2) -0.0001(15) -0.0151(16) -0.0023(18)
O3 0.052(3) 0.0498(17) 0.0609(19) -0.0036(14) 0.0036(14) 0.0014(17)
O4 0.052(3) 0.0475(17) 0.0564(18) -0.0003(13) 0.0071(14) -0.0042(15)
N1 0.051(3) 0.0480(19) 0.0355(17) -0.0001(13) 0.0022(16) -0.0001(17)
N2 0.050(3) 0.0432(18) 0.0373(17) 0.0026(14) -0.0009(15) -0.0046(17)
C1 0.050(4) 0.053(2) 0.047(2) -0.0036(18) 0.005(2) -0.002(2)
C2 0.056(4) 0.056(3) 0.047(2) -0.008(2) 0.001(2) -0.001(2)
C3 0.049(4) 0.060(3) 0.048(2) -0.006(2) -0.006(2) -0.004(2)
C4 0.069(4) 0.057(3) 0.051(2) -0.004(2) -0.016(2) -0.004(2)
C5 0.052(4) 0.048(2) 0.044(2) -0.0012(18) -0.0062(19) -0.001(2)
C6 0.037(4) 0.054(3) 0.046(2) -0.0018(18) 0.0038(19) -0.002(2)
C7 0.080(5) 0.069(3) 0.042(2) -0.007(2) 0.004(2) -0.009(3)
C8 0.055(5) 0.066(3) 0.051(3) -0.010(2) -0.009(2) 0.002(3)
C9 0.049(4) 0.053(3) 0.050(2) -0.001(2) -0.010(2) -0.007(2)
C10 0.053(4) 0.062(3) 0.054(3) 0.004(2) -0.006(2) -0.013(2)
C11 0.050(4) 0.063(3) 0.056(3) 0.000(2) 0.001(2) 0.002(2)
C12 0.042(3) 0.043(2) 0.0466(19) -0.0019(18) 0.0035(17) 0.001(2)
C13 0.053(4) 0.045(2) 0.044(2) 0.0021(16) 0.003(2) 0.005(2)
C14 0.050(4) 0.066(3) 0.052(3) -0.004(2) 0.010(2) 0.003(2)
C15 0.055(4) 0.061(3) 0.053(3) -0.004(2) 0.006(2) 0.007(3)
C16 0.077(5) 0.063(3) 0.047(3) -0.012(2) 0.007(2) 0.005(3)
C17 0.086(6) 0.087(4) 0.058(3) -0.023(3) 0.008(3) -0.002(3)
C18 0.091(6) 0.091(4) 0.049(3) -0.017(3) -0.001(2) -0.012(3)
C19 0.052(4) 0.061(3) 0.045(2) -0.0045(17) -0.002(2) 0.002(3)
C20 0.052(4) 0.058(3) 0.040(2) -0.0022(18) -0.0017(19) 0.001(2)
C21 0.069(5) 0.103(5) 0.075(4) -0.005(3) -0.007(3) -0.010(4)
C22 0.084(6) 0.106(5) 0.092(4) -0.037(4) 0.018(4) 0.009(4)
C23 0.064(4) 0.059(3) 0.050(2) -0.004(2) 0.007(2) 0.009(2)
C24 0.128(6) 0.067(3) 0.066(3) -0.003(3) 0.014(3) 0.024(4)
C25 0.192(9) 0.080(4) 0.092(5) 0.007(4) 0.020(5) 0.059(5)
C26 0.123(6) 0.096(4) 0.080(4) 0.022(4) 0.005(4) 0.037(4)
C27 0.129(7) 0.098(5) 0.058(3) 0.006(3) 0.004(3) 0.023(5)
C28 0.130(6) 0.070(3) 0.050(3) -0.001(2) 0.013(3) 0.024(4)
C29 0.058(5) 0.058(3) 0.068(3) -0.015(2) 0.010(3) 0.004(3)
C30 0.068(6) 0.070(4) 0.103(5) -0.029(3) 0.004(4) 0.003(3)
C31 0.063(6) 0.084(5) 0.182(10) -0.053(6) 0.024(6) -0.002(4)
C32 0.114(10) 0.087(6) 0.169(10) -0.027(6) 0.086(8) -0.015(5)
C33 0.132(9) 0.080(5) 0.116(6) -0.010(4) 0.059(6) 0.000(5)
C34 0.083(5) 0.073(4) 0.072(4) -0.007(3) 0.033(3) -0.003(3)
C35 0.075(5) 0.051(3) 0.057(3) -0.009(2) -0.008(3) -0.002(3)
C36 0.069(5) 0.085(4) 0.059(3) 0.005(3) -0.015(3) 0.001(3)
C37 0.100(7) 0.100(5) 0.076(4) 0.007(3) -0.031(4) 0.006(4)
C38 0.084(7) 0.089(5) 0.100(5) -0.008(4) -0.027(4) 0.029(4)
C39 0.072(6) 0.092(5) 0.114(6) -0.017(4) -0.022(4) 0.009(4)
C40 0.063(5) 0.080(4) 0.072(3) -0.015(3) 0.007(3) 0.000(3)
C41 0.056(4) 0.054(3) 0.072(3) -0.001(2) -0.019(3) -0.004(2)
C42 0.120(7) 0.091(4) 0.083(4) 0.010(3) -0.042(4) -0.038(4)
C43 0.093(7) 0.122(7) 0.147(8) 0.036(6) -0.032(6) -0.056(5)
C44 0.101(7) 0.104(5) 0.111(6) 0.021(4) 0.008(4) -0.031(5)
C45 0.117(6) 0.079(4) 0.073(4) 0.011(3) 0.003(4) -0.009(4)
C46 0.111(5) 0.068(3) 0.061(3) -0.002(3) -0.009(3) -0.021(3)

loop_
_atom_type_symbol
_atom_type_scat_dispersion_real
_atom_type_scat_dispersion_imag
_atom_type_scat_Cromer_Mann_a1
_atom_type_scat_Cromer_Mann_b1
_atom_type_scat_Cromer_Mann_a2
_atom_type_scat_Cromer_Mann_b2
_atom_type_scat_Cromer_Mann_a3
_atom_type_scat_Cromer_Mann_b3
_atom_type_scat_Cromer_Mann_a4
_atom_type_scat_Cromer_Mann_b4
_atom_type_scat_Cromer_Mann_c
_atom_type_scat_source
Cu -1.9646 0.5888 13.3380 3.5828 7.1676 0.2470 5.6158 11.3966 1.6735 64.8126 1.1910 'International Tables Vol C 4.2.6.8 and 6.1.1.4'
Cl 0.3639 0.7018 11.4604 0.0104 7.1964 1.1662 6.2556 18.5194 1.6455 47.7784 -9.5574 'International Tables Vol C 4.2.6.8 and 6.1.1.4'
O 0.0492 0.0322 3.0485 13.2771 2.2868 5.7011 1.5463 0.3239 0.8670 32.9089 0.2508 'International Tables Vol C 4.2.6.8 and 6.1.1.4'
N 0.0311 0.0180 12.2126 0.0057 3.1322 9.8933 2.0125 28.9975 1.1663 0.5826 -11.5290 'International Tables Vol C 4.2.6.8 and 6.1.1.4'
C 0.0181 0.0091 2.3100 20.8439 1.0200 10.2075 1.5886 0.5687 0.8650 51.6512 0.2156 'International Tables Vol C 4.2.6.8 and 6.1.1.4'
H 0.0000 0.0000 0.4930 10.5109 0.3229 26.1257 0.1402 3.1424 0.0408 57.7998 0.0030 'International Tables Vol C 4.2.6.8 and 6.1.1.4'

loop_
_geom_angle_atom_site_label_1
_geom_angle_site_symmetry_1
_geom_angle_atom_site_label_2
_geom_angle_site_symmetry_2
_geom_angle_atom_site_label_3
_geom_angle_site_symmetry_3
_geom_angle
_geom_angle_publ_flag
N1 4_345 Cu1 . N2 4_345 82.23(15) yes
N1 4_345 Cu1 . C13 4_345 26.20(14) yes
N2 4_345 Cu1 . C13 4_345 56.08(14) yes
N1 4_345 Cu1 . N1 . 117.46(19) yes
N2 4_345 Cu1 . N1 . 131.17(14) yes
C13 4_345 Cu1 . N1 . 131.46(14) yes
N1 4_345 Cu1 . N2 . 131.17(14) yes
N2 4_345 Cu1 . N2 . 119.49(19) yes
C13 4_345 Cu1 . N2 . 141.85(13) yes
N1 . Cu1 . N2 . 82.23(15) yes
N1 4_345 Cu1 . C13 . 131.46(14) yes
N2 4_345 Cu1 . C13 . 141.85(13) yes
C13 4_345 Cu1 . C13 . 153.81(17) yes
N1 . Cu1 . C13 . 26.20(14) yes
N2 . Cu1 . C13 . 56.08(14) yes
Cl1 4_245 Cu2 . Cl1 . 176.95(17) yes
C4 . O1 . C19 . 105.0(4) yes
C3 . O2 . C19 . 108.8(4) yes
C2 . O3 . C6 . 109.8(4) yes
C1 . O4 . C6 . 106.1(3) yes
Cu1 . N1 . C13 . 111.6(3) yes
Cu1 . N1 . C20 . 131.3(3) yes
C13 . N1 . C20 . 116.5(4) yes
Cu1 . N2 . C5 . 130.8(3) yes
Cu1 . N2 . C12 . 112.4(3) yes
C5 . N2 . C12 . 116.2(4) yes
O4 . C1 . C2 . 100.9(4) yes
O4 . C1 . C23 . 109.9(4) yes
C2 . C1 . C23 . 117.3(4) yes
O4 . C1 . H11 . 109.4 no
C2 . C1 . H11 . 109.5 no
C23 . C1 . H11 . 109.4 no
C1 . C2 . O3 . 103.3(4) yes
C1 . C2 . C29 . 116.3(4) yes
O3 . C2 . C29 . 110.6(4) yes
C1 . C2 . H21 . 109.0 no
O3 . C2 . H21 . 108.7 no
C29 . C2 . H21 . 108.7 no
O2 . C3 . C4 . 102.8(4) yes
O2 . C3 . C35 . 112.3(4) yes
C4 . C3 . C35 . 116.8(4) yes
O2 . C3 . H31 . 108.0 no
C4 . C3 . H31 . 108.2 no
C35 . C3 . H31 . 108.4 no
C3 . C4 . O1 . 102.2(4) yes
C3 . C4 . C41 . 113.7(5) yes
O1 . C4 . C41 . 111.4(4) yes
C3 . C4 . H41 . 109.7 no
O1 . C4 . H41 . 109.6 no
C41 . C4 . H41 . 110.0 no
N2 . C5 . C6 . 127.0(4) yes
N2 . C5 . C9 . 124.0(4) yes
C6 . C5 . C9 . 109.0(4) yes
C5 . C6 . O4 . 106.6(4) yes
C5 . C6 . O3 . 117.8(4) yes
O4 . C6 . O3 . 106.6(4) yes
C5 . C6 . C7 . 102.0(4) yes
O4 . C6 . C7 . 110.9(4) yes
O3 . C6 . C7 . 112.8(4) yes
C6 . C7 . C8 . 105.3(4) yes
C6 . C7 . H71 . 111.3 no
C8 . C7 . H71 . 110.6 no
C6 . C7 . H72 . 110.4 no
C8 . C7 . H72 . 109.7 no
H71 . C7 . H72 . 109.466 no
C7 . C8 . C9 . 102.5(4) yes
C7 . C8 . H81 . 111.4 no
C9 . C8 . H81 . 110.4 no
C7 . C8 . H82 . 111.6 no
C9 . C8 . H82 . 111.4 no
H81 . C8 . H82 . 109.467 no
C8 . C9 . C5 . 111.5(5) yes
C8 . C9 . C10 . 128.6(5) yes
C5 . C9 . C10 . 119.8(4) yes
C9 . C10 . C11 . 116.1(5) yes
C9 . C10 . C21 . 122.3(5) yes
C11 . C10 . C21 . 121.6(5) yes
C10 . C11 . C12 . 120.7(5) yes
C10 . C11 . H111 . 119.5 no
C12 . C11 . H111 . 119.9 no
C11 . C12 . N2 . 122.4(4) yes
C11 . C12 . C13 . 121.5(4) yes
N2 . C12 . C13 . 116.1(4) yes
C12 . C13 . N1 . 117.5(4) yes
C12 . C13 . Cu1 . 75.4(3) yes
N1 . C13 . Cu1 . 42.2(2) yes
C12 . C13 . C14 . 120.7(4) yes
N1 . C13 . C14 . 121.8(4) yes
Cu1 . C13 . C14 . 163.7(4) yes
C13 . C14 . C15 . 121.3(5) yes
C13 . C14 . H141 . 118.9 no
C15 . C14 . H141 . 119.7 no
C14 . C15 . C16 . 116.1(5) yes
C14 . C15 . C22 . 121.2(6) yes
C16 . C15 . C22 . 122.6(5) yes
C15 . C16 . C17 . 128.8(5) yes
C15 . C16 . C20 . 119.8(4) yes
C17 . C16 . C20 . 111.5(5) yes
C16 . C17 . C18 . 102.8(5) yes
C16 . C17 . H171 . 110.7 no
C18 . C17 . H171 . 111.6 no
C16 . C17 . H172 . 111.0 no
C18 . C17 . H172 . 111.1 no
H171 . C17 . H172 . 109.467 no
C17 . C18 . C19 . 105.1(5) yes
C17 . C18 . H181 . 110.2 no
C19 . C18 . H181 . 110.1 no
C17 . C18 . H182 . 110.8 no
C19 . C18 . H182 . 111.0 no
H181 . C18 . H182 . 109.467 no
C18 . C19 . O1 . 112.2(4) yes
C18 . C19 . O2 . 111.0(4) yes
O1 . C19 . O2 . 106.9(4) yes
C18 . C19 . C20 . 102.4(5) yes
O1 . C19 . C20 . 108.7(4) yes
O2 . C19 . C20 . 115.7(4) yes
C19 . C20 . C16 . 109.1(4) yes
C19 . C20 . N1 . 126.4(4) yes
C16 . C20 . N1 . 124.5(5) yes
C10 . C21 . H211 . 109.2 no
C10 . C21 . H212 . 109.3 no
H211 . C21 . H212 . 109.476 no
C10 . C21 . H213 . 109.9 no
H211 . C21 . H213 . 109.475 no
H212 . C21 . H213 . 109.476 no
C15 . C22 . H221 . 110.1 no
C15 . C22 . H222 . 108.6 no
H221 . C22 . H222 . 109.476 no
C15 . C22 . H223 . 109.7 no
H221 . C22 . H223 . 109.475 no
H222 . C22 . H223 . 109.476 no
C1 . C23 . C24 . 122.4(5) yes
C1 . C23 . C28 . 120.0(4) yes
C24 . C23 . C28 . 117.5(5) yes
C23 . C24 . C25 . 121.6(6) yes
C23 . C24 . H241 . 118.8 no
C25 . C24 . H241 . 119.4 no
C24 . C25 . C26 . 120.1(6) yes
C24 . C25 . H251 . 119.2 no
C26 . C25 . H251 . 120.5 no
C25 . C26 . C27 . 120.0(6) yes
C25 . C26 . H261 . 120.1 no
C27 . C26 . H261 . 119.9 no
C26 . C27 . C28 . 120.2(6) yes
C26 . C27 . H271 . 120.7 no
C28 . C27 . H271 . 119.1 no
C23 . C28 . C27 . 120.4(5) yes
C23 . C28 . H281 . 119.1 no
C27 . C28 . H281 . 120.4 no
C2 . C29 . C30 . 119.1(5) yes
C2 . C29 . C34 . 121.7(6) yes
C30 . C29 . C34 . 119.2(6) yes
C29 . C30 . C31 . 118.3(7) yes
C29 . C30 . H301 . 119.6 no
C31 . C30 . H301 . 122.1 no
C30 . C31 . C32 . 120.4(9) yes
C30 . C31 . H311 . 118.8 no
C32 . C31 . H311 . 120.8 no
C31 . C32 . C33 . 121.7(9) yes
C31 . C32 . H321 . 117.7 no
C33 . C32 . H321 . 120.6 no
C32 . C33 . C34 . 120.0(9) yes
C32 . C33 . H331 . 117.7 no
C34 . C33 . H331 . 122.3 no
C33 . C34 . C29 . 120.5(8) yes
C33 . C34 . H341 . 118.8 no
C29 . C34 . H341 . 120.7 no
C3 . C35 . C36 . 121.1(5) yes
C3 . C35 . C40 . 119.8(5) yes
C36 . C35 . C40 . 119.1(5) yes
C35 . C36 . C37 . 119.2(7) yes
C35 . C36 . H361 . 120.4 no
C37 . C36 . H361 . 120.5 no
C36 . C37 . C38 . 121.7(7) yes
C36 . C37 . H371 . 119.4 no
C38 . C37 . H371 . 118.9 no
C37 . C38 . C39 . 119.4(6) yes
C37 . C38 . H381 . 120.7 no
C39 . C38 . H381 . 119.9 no
C38 . C39 . C40 . 121.1(7) yes
C38 . C39 . H391 . 119.4 no
C40 . C39 . H391 . 119.4 no
C39 . C40 . C35 . 119.6(6) yes
C39 . C40 . H401 . 120.6 no
C35 . C40 . H401 . 119.9 no
C4 . C41 . C42 . 120.1(5) yes
C4 . C41 . C46 . 121.4(5) yes
C42 . C41 . C46 . 118.5(6) yes
C41 . C42 . C43 . 118.6(7) yes
C41 . C42 . H421 . 119.5 no
C43 . C42 . H421 . 121.7 no
C42 . C43 . C44 . 121.7(7) yes
C42 . C43 . H431 . 118.0 no
C44 . C43 . H431 . 119.9 no
C43 . C44 . C45 . 120.1(7) yes
C43 . C44 . H441 . 118.7 no
C45 . C44 . H441 . 121.0 no
C44 . C45 . C46 . 120.0(6) yes
C44 . C45 . H451 . 120.4 no
C46 . C45 . H451 . 119.5 no
C41 . C46 . C45 . 120.9(6) yes
C41 . C46 . H461 . 118.7 no
C45 . C46 . H461 . 120.4 no
Cl6 . C47 . Cl5 . 107.7(13) yes
Cl6 . C47 . H471 . 110.9 no
Cl5 . C47 . H471 . 109.8 no
Cl6 . C47 . H472 . 109.9 no
Cl5 . C47 . H472 . 109.1 no
H471 . C47 . H472 . 109.467 no

loop_
_geom_bond_atom_site_label_1
_geom_bond_site_symmetry_1
_geom_bond_atom_site_label_2
_geom_bond_site_symmetry_2
_geom_bond_distance
_geom_bond_publ_flag
Cu1 . N1 4_345 2.057(4) yes
Cu1 . N2 4_345 2.052(4) yes
Cu1 . C13 4_345 2.846(5) yes
Cu1 . N1 . 2.057(4) yes
Cu1 . N2 . 2.052(4) yes
Cu1 . C13 . 2.846(5) yes
Cu2 . Cl1 4_245 2.060(4) yes
Cu2 . Cl1 . 2.060(4) yes
O1 . C4 . 1.433(6) yes
O1 . C19 . 1.418(6) yes
O2 . C3 . 1.453(6) yes
O2 . C19 . 1.402(6) yes
O3 . C2 . 1.438(6) yes
O3 . C6 . 1.384(6) yes
O4 . C1 . 1.443(6) yes
O4 . C6 . 1.435(6) yes
N1 . C13 . 1.351(6) yes
N1 . C20 . 1.344(6) yes
N2 . C5 . 1.355(5) yes
N2 . C12 . 1.355(6) yes
C1 . C2 . 1.521(7) yes
C1 . C23 . 1.494(7) yes
C1 . H11 . 0.950 no
C2 . C29 . 1.507(8) yes
C2 . H21 . 0.950 no
C3 . C4 . 1.533(7) yes
C3 . C35 . 1.506(7) yes
C3 . H31 . 0.950 no
C4 . C41 . 1.495(8) yes
C4 . H41 . 0.950 no
C5 . C6 . 1.514(7) yes
C5 . C9 . 1.378(7) yes
C6 . C7 . 1.526(6) yes
C7 . C8 . 1.525(8) yes
C7 . H71 . 0.950 no
C7 . H72 . 0.950 no
C8 . C9 . 1.495(7) yes
C8 . H81 . 0.950 no
C8 . H82 . 0.950 no
C9 . C10 . 1.402(8) yes
C10 . C11 . 1.395(7) yes
C10 . C21 . 1.508(8) yes
C11 . C12 . 1.398(7) yes
C11 . H111 . 0.950 no
C12 . C13 . 1.480(6) yes
C13 . C14 . 1.402(7) yes
C14 . C15 . 1.388(7) yes
C14 . H141 . 0.950 no
C15 . C16 . 1.391(8) yes
C15 . C22 . 1.514(8) yes
C16 . C17 . 1.495(7) yes
C16 . C20 . 1.383(7) yes
C17 . C18 . 1.529(9) yes
C17 . H171 . 0.950 no
C17 . H172 . 0.950 no
C18 . C19 . 1.532(6) yes
C18 . H181 . 0.950 no
C18 . H182 . 0.950 no
C19 . C20 . 1.522(7) yes
C21 . H211 . 0.950 no
C21 . H212 . 0.950 no
C21 . H213 . 0.950 no
C22 . H221 . 0.950 no
C22 . H222 . 0.950 no
C22 . H223 . 0.950 no
C23 . C24 . 1.359(8) yes
C23 . C28 . 1.386(7) yes
C24 . C25 . 1.368(9) yes
C24 . H241 . 0.950 no
C25 . C26 . 1.355(10) yes
C25 . H251 . 0.950 no
C26 . C27 . 1.342(9) yes
C26 . H261 . 0.950 no
C27 . C28 . 1.384(8) yes
C27 . H271 . 0.950 no
C28 . H281 . 0.950 no
C29 . C30 . 1.407(9) yes
C29 . C34 . 1.368(8) yes
C30 . C31 . 1.388(11) yes
C30 . H301 . 0.950 no
C31 . C32 . 1.341(14) yes
C31 . H311 . 0.950 no
C32 . C33 . 1.342(14) yes
C32 . H321 . 0.950 no
C33 . C34 . 1.370(11) yes
C33 . H331 . 0.950 no
C34 . H341 . 0.950 no
C35 . C36 . 1.391(8) yes
C35 . C40 . 1.379(8) yes
C36 . C37 . 1.365(9) yes
C36 . H361 . 0.950 no
C37 . C38 . 1.372(11) yes
C37 . H371 . 0.950 no
C38 . C39 . 1.332(10) yes
C38 . H381 . 0.950 no
C39 . C40 . 1.395(9) yes
C39 . H391 . 0.950 no
C40 . H401 . 0.950 no
C41 . C42 . 1.395(8) yes
C41 . C46 . 1.389(8) yes
C42 . C43 . 1.401(11) yes
C42 . H421 . 0.950 no
C43 . C44 . 1.336(11) yes
C43 . H431 . 0.950 no
C44 . C45 . 1.376(10) yes
C44 . H441 . 0.950 no
C45 . C46 . 1.372(9) yes
C45 . H451 . 0.950 no
C46 . H461 . 0.950 no
Cl5 . C47 . 1.64(2) yes
Cl6 . C47 . 1.91(2) yes
C47 . H471 . 0.950 no
C47 . H472 . 0.950 no
